data_7209464
loop_
_publ_author_name
'Kuchinke, J.'
'Krebs, B.'
'Kueper, J.'

_publ_section_title
;
 Novel thioborates of cesium: Cs3 B S3 and Li2 Cs B S3
;
_journal_name_full
;
Zeitschrift fuer Naturforschung, Teil B. Anorganische Chemie, Organische
 Chemie (42,1987-)
;
_journal_page_first 1433
_journal_page_last 1438
_journal_volume 57
_journal_year 2002
_chemical_formula_sum 'B Cs3 S3'
_chemical_name_systematic 'Cs3 (B S3)'
_space_group_IT_number 14
_symmetry_space_group_name_Hall '-P 2ybc'
_symmetry_space_group_name_H-M 'P 1 21/c 1'
_cell_angle_alpha 90
_cell_angle_beta 101.311
_cell_angle_gamma 90
_cell_formula_units_Z 4
_cell_length_a 10.3973
_cell_length_b 6.6599
_cell_length_c 13.6181
_cell_volume 924.669
_citation_journal_id_ASTM ZNBSEN
_cod_data_source_file boron0-1_182.cif
_cod_data_source_block B1Cs3S3
_cod_original_cell_volume 924.6695
_cod_original_formula_sum 'B1 Cs3 S3'
_cod_database_code 7209464

loop_
_symmetry_equiv_pos_as_xyz
x,y,z
-x,y+1/2,-z+1/2
-x,-y,-z
x,-y-1/2,z-1/2

loop_
_atom_site_label
_atom_site_type_symbol
_atom_site_fract_x
_atom_site_fract_y
_atom_site_fract_z
_atom_site_occupancy
_atom_site_U_iso_or_equiv
Cs3 Cs+1 0.26438 0.15727 -0.01001 1 0.0
B1 B+3 0.2351 0.6316 0.1256 1 0.0
S1 S-2 0.34571 0.664 0.03788 1 0.0
Cs1 Cs+1 0.3979 0.95278 0.29709 1 0.0
Cs2 Cs+1 0.03995 0.77642 0.35755 1 0.0
S3 S-2 0.27595 0.448 0.22813 1 0.0
S2 S-2 0.08919 0.788 0.11503 1 0.0
